data_7122569
loop_
_publ_author_name
'Ayres, Alexander J.'
'Zegke, Markus'
'Ostrowski, Joseph P. A.'
'Tuna, Floriana'
'McInnes, Eric J. L.'
'Wooles, Ashley J.'
'Liddle, Stephen T.'

_publ_section_title
;
 Actinide-transition metal bonding in heterobimetallic uranium- and
 thorium-molybdenum paddlewheel complexes.
;
_journal_issue 96
_journal_name_full 'Chemical communications (Cambridge, England)'
_journal_page_first 13515
_journal_page_last 13518
_journal_paper_doi 10.1039/c8cc05268a
_journal_volume 54
_journal_year 2018
_chemical_formula_moiety 'C67 H63 Cl N3 O4 P3 U W'
_chemical_formula_sum 'C67 H63 Cl N3 O4 P3 U W'
_chemical_formula_weight 1524.44
_chemical_properties_physical Air-sensitive,Moisture-sensitive,Oxygen-sensitive
_space_group_crystal_system triclinic
_space_group_IT_number 2
_space_group_name_Hall '-P 1'
_space_group_name_H-M_alt 'P -1'
_symmetry_space_group_name_Hall '-P 1'
_symmetry_space_group_name_H-M 'P -1'
_atom_sites_solution_hydrogens geom
_atom_sites_solution_primary direct
_atom_sites_solution_secondary difmap
_audit_creation_date 2016-12-05
_audit_creation_method
;
Olex2 1.2
(compiled 2016.11.30 svn.r3356 for OlexSys, GUI svn.r5269)
;
_audit_update_record
;
2018-06-08 deposited with the CCDC.
2018-11-09 downloaded from the CCDC.
;
_cell_angle_alpha 76.466(10)
_cell_angle_beta 88.965(10)
_cell_angle_gamma 67.082(12)
_cell_formula_units_Z 2
_cell_length_a 13.6390(17)
_cell_length_b 14.6571(18)
_cell_length_c 16.721(2)
_cell_measurement_reflns_used 2735
_cell_measurement_temperature 150(2)
_cell_measurement_theta_max 21.9930
_cell_measurement_theta_min 3.7010
_cell_volume 2983.3(7)
_computing_cell_refinement 'CrysAlisPro 1.171.38.41 (Rigaku OD, 2015)'
_computing_data_collection 'CrysAlisPro 1.171.38.41 (Rigaku OD, 2015)'
_computing_data_reduction 'CrysAlisPro 1.171.38.41 (Rigaku OD, 2015)'
_computing_molecular_graphics 'Olex2 (Dolomanov et al., 2009)'
_computing_publication_material 'Olex2 (Dolomanov et al., 2009)'
_computing_structure_refinement 'ShelXL (Sheldrick, 2015)'
_computing_structure_solution 'ShelXS (Sheldrick, 2008)'
_diffrn_ambient_environment N~2~
_diffrn_ambient_temperature 150(2)
_diffrn_detector 'CCD plate'
_diffrn_detector_area_resol_mean 8.0714
_diffrn_detector_type Eos
_diffrn_measured_fraction_theta_full 0.9969
_diffrn_measured_fraction_theta_max 0.9969
_diffrn_measurement_details
;
List of Runs (angles in degrees, time in seconds):

  # Type    Start    End  Width  t~exp~   \w     \q     \k     \f   Frames
#--------------------------------------------------------------------------
  1  \w      0.00  90.00   1.00   42.50    --   21.08  57.00 -90.00   90
  2  \w    -20.00  63.00   1.00   42.50    --   21.08 -99.00 150.00   83
  3  \w     -9.00  84.00   1.00   42.50    --   21.08  77.00   0.00   93
  4  \w    -39.00  35.00   1.00   42.50    --   21.08 -57.00  30.00   74
  5  \w    -51.00  54.00   1.00   42.50    --   21.08 -19.00  90.00  105
;
_diffrn_measurement_device 'four-circle diffractometer'
_diffrn_measurement_device_type 'SuperNova, Single source at offset, Eos'
_diffrn_measurement_method '\w scans'
_diffrn_orient_matrix_type 'CrysAlisPro convention (1999,Acta A55,543-557)'
_diffrn_orient_matrix_UB_11 0.0355562000
_diffrn_orient_matrix_UB_12 0.0248398000
_diffrn_orient_matrix_UB_13 -0.0105125000
_diffrn_orient_matrix_UB_21 0.0062801000
_diffrn_orient_matrix_UB_22 0.0005198000
_diffrn_orient_matrix_UB_23 0.0418858000
_diffrn_orient_matrix_UB_31 0.0436541000
_diffrn_orient_matrix_UB_32 -0.0481845000
_diffrn_orient_matrix_UB_33 0.0071723000
_diffrn_radiation_monochromator mirror
_diffrn_radiation_probe x-ray
_diffrn_radiation_type 'Mo K\a'
_diffrn_radiation_wavelength 0.71073
_diffrn_reflns_av_R_equivalents 0.0933
_diffrn_reflns_av_unetI/netI 0.1683
_diffrn_reflns_Laue_measured_fraction_full 0.997
_diffrn_reflns_Laue_measured_fraction_max 0.997
_diffrn_reflns_limit_h_max 16
_diffrn_reflns_limit_h_min -16
_diffrn_reflns_limit_k_max 17
_diffrn_reflns_limit_k_min -17
_diffrn_reflns_limit_l_max 19
_diffrn_reflns_limit_l_min -12
_diffrn_reflns_number 22831
_diffrn_reflns_point_group_measured_fraction_full 0.997
_diffrn_reflns_point_group_measured_fraction_max 0.997
_diffrn_reflns_theta_full 25.027
_diffrn_reflns_theta_max 25.027
_diffrn_reflns_theta_min 3.263
_diffrn_source 'micro-focus sealed X-ray tube'
_diffrn_source_type 'SuperNova (Mo) X-ray Source'
_exptl_absorpt_coefficient_mu 4.814
_exptl_absorpt_correction_T_max 0.933
_exptl_absorpt_correction_T_min 0.790
_exptl_absorpt_correction_type gaussian
_exptl_absorpt_process_details
;
CrysAlisPro 1.171.38.41 (Rigaku Oxford Diffraction, 2015)
Numerical absorption correction based on gaussian integration over
            a multifaceted crystal model
Empirical absorption correction using spherical harmonics,
 implemented in SCALE3 ABSPACK scaling algorithm.
;
_exptl_crystal_colour 'clear light red'
_exptl_crystal_colour_lustre clear
_exptl_crystal_colour_modifier light
_exptl_crystal_colour_primary red
_exptl_crystal_density_diffrn 1.697
_exptl_crystal_description irregular
_exptl_crystal_F_000 1492
_exptl_crystal_size_max 0.167
_exptl_crystal_size_mid 0.092
_exptl_crystal_size_min 0.034
_refine_diff_density_max 2.076
_refine_diff_density_min -1.540
_refine_diff_density_rms 0.221
_refine_ls_extinction_method none
_refine_ls_goodness_of_fit_ref 1.048
_refine_ls_hydrogen_treatment constr
_refine_ls_matrix_type full
_refine_ls_number_parameters 730
_refine_ls_number_reflns 10523
_refine_ls_number_restraints 758
_refine_ls_restrained_S_all 1.025
_refine_ls_R_factor_all 0.1355
_refine_ls_R_factor_gt 0.0725
_refine_ls_shift/su_max 0.003
_refine_ls_shift/su_mean 0.000
_refine_ls_structure_factor_coef Fsqd
_refine_ls_weighting_details 'w=1/[\s^2^(Fo^2^)+(0.0192P)^2^+3.5146P] where P=(Fo^2^+2Fc^2^)/3'
_refine_ls_weighting_scheme calc
_refine_ls_wR_factor_gt 0.1055
_refine_ls_wR_factor_ref 0.1237
_reflns_Friedel_coverage 0.000
_reflns_number_gt 6399
_reflns_number_total 10523
_reflns_threshold_expression 'I > 2\s(I)'
_cod_data_source_file c8cc05268a2.cif
_cod_data_source_block UW
_cod_depositor_comments 'Adding full bibliography for 7122562--7122573.cif.'
_cod_original_cell_volume 2983.4(7)
_cod_database_code 7122569
_manchester_internal_diff_code ASTL147
_manchester_internal_stl_name UMZ6
_manchester_internal_stl_number 291
_manchester_internal_coll_client 'Markus Zegke'
_manchester_internal_coll_user 'Markus Zegke'
_manchester_internal_coll_date 01/12/2016
_manchester_internal_process_date 01/12/2016
_manchester_internal_process_user 'Markus Zegke'
_manchester_internal_solution_date 01/12/2016
_manchester_internal_solution_user 'Markus Zegke'
_manchester_internal_refinement_date 01/12/2016
_manchester_internal_refinement_user 'Markus Zegke'
_manchester_internal_validation_date 01/12/2016
_manchester_internal_validation_user 'Markus Zegke'
_manchester_internal_archive_date 05/12/2016
_manchester_internal_archive_user AW
_shelx_shelxl_version_number 2014/7
_chemical_oxdiff_formula C66H63Cl1N3O3P3U1W1
_shelx_space_group_comment
;
The symmetry employed for this shelxl refinement is uniquely defined
by the following loop, which should always be used as a source of
symmetry information in preference to the above space-group names.
They are only intended as comments.
;
_reflns_odcompleteness_completeness 99.69
_reflns_odcompleteness_iscentric 1
_reflns_odcompleteness_theta 26.32
_olex2_refinement_description
;
1. Fixed Uiso
 At 1.2 times of:
  All C(H) groups
 At 1.5 times of:
  All C(H,H,H) groups
2. Uiso/Uaniso restraints and constraints
W1 \\sim C67 \\sim O4 \\sim C66 \\sim O3 \\sim C64 \\sim O1 \\sim C65 \\sim O2:
within 2A with sigma of 0.002 and sigma for terminal atoms of 0.004
3. Rigid body (RIGU) restrains
 All non-hydrogen atoms
 with sigma for 1-2 distances of 0.004 and sigma for 1-3 distances of 0.004
4.a Aromatic/amide H refined with riding coordinates:
 C4(H4), C7(H7), C11(H11), C12(H12), C13(H13), C14(H14), C15(H15), C17(H17),
 C18(H18), C19(H19), C20(H20), C21(H21), C25(H25), C28(H28), C32(H32), C33(H33),
  C34(H34), C35(H35), C36(H36), C38(H38), C39(H39), C40(H40), C41(H41),
 C42(H42), C46(H46), C49(H49), C53(H53), C54(H54), C55(H55), C56(H56), C57(H57),
  C59(H59), C60(H60), C61(H61), C62(H62), C63(H63)
4.b Idealised Me refined as rotating group:
 C3(H3A,H3B,H3C), C6(H6A,H6B,H6C), C9(H9A,H9B,H9C), C24(H24A,H24B,H24C),
 C27(H27A,H27B,H27C), C30(H30A,H30B,H30C), C45(H45A,H45B,H45C), C48(H48A,H48B,
 H48C), C51(H51A,H51B,H51C)
;
_olex2_date_sample_submission 2016-11-30
_olex2_submission_special_instructions 'No special instructions were received'
_oxdiff_exptl_absorpt_empirical_details
;
Empirical correction (ABSPACK) includes:
- Absorption correction using spherical harmonics
- Frame scaling
;
_oxdiff_exptl_absorpt_empirical_full_max 1.400
_oxdiff_exptl_absorpt_empirical_full_min 0.662

loop_
_space_group_symop_operation_xyz
'x, y, z'
'-x, -y, -z'

loop_
_atom_site_label
_atom_site_type_symbol
_atom_site_fract_x
_atom_site_fract_y
_atom_site_fract_z
_atom_site_U_iso_or_equiv
_atom_site_adp_type
_atom_site_occupancy
_atom_site_site_symmetry_order
_atom_site_calc_flag
_atom_site_refinement_flags_posn
_atom_site_refinement_flags_adp
U1 U 0.11104(3) 0.17774(4) 0.19955(3) 0.02157(15) Uani 1 1 d . U
W1 W 0.41661(4) 0.07069(4) 0.31749(3) 0.02164(16) Uani 1 1 d . U
Cl1 Cl 0.1661(2) 0.2153(3) 0.0492(2) 0.0320(9) Uani 1 1 d . U
P1 P 0.3352(2) -0.0422(2) 0.2777(2) 0.0187(8) Uani 1 1 d . U
P2 P 0.2937(2) 0.2573(2) 0.2750(2) 0.0180(8) Uani 1 1 d . U
P3 P -0.0677(2) 0.1621(3) 0.1197(2) 0.0264(9) Uani 1 1 d . U
O1 O 0.5801(7) 0.1508(6) 0.3738(5) 0.037(2) Uani 1 1 d . U
O2 O 0.5014(6) 0.0956(6) 0.1382(5) 0.034(2) Uani 1 1 d . U
O3 O 0.6170(6) -0.1359(6) 0.3741(5) 0.035(2) Uani 1 1 d . U
O4 O 0.3167(6) 0.0521(6) 0.4894(5) 0.0318(18) Uani 1 1 d . U
N1 N 0.2008(7) 0.0074(7) 0.2526(6) 0.021(2) Uani 1 1 d . U
N2 N 0.1656(7) 0.2860(7) 0.2416(6) 0.023(2) Uani 1 1 d . U
N3 N -0.0692(7) 0.2297(8) 0.1872(6) 0.026(2) Uani 1 1 d . U
C1 C 0.1331(8) -0.0474(9) 0.2765(8) 0.023(3) Uani 1 1 d . U
C2 C 0.1075(9) -0.1004(9) 0.2221(8) 0.024(3) Uani 1 1 d . U
C3 C 0.1436(9) -0.0916(9) 0.1379(8) 0.032(3) Uani 1 1 d . U
H3A H 0.2185 -0.1334 0.1406 0.047 Uiso 1 1 calc GR .
H3B H 0.1313 -0.0216 0.1130 0.047 Uiso 1 1 calc GR .
H3C H 0.1045 -0.1141 0.1053 0.047 Uiso 1 1 calc GR .
C4 C 0.0499(9) -0.1561(9) 0.2508(8) 0.030(3) Uani 1 1 d . U
H4 H 0.0320 -0.1884 0.2153 0.036 Uiso 1 1 calc R .
C5 C 0.0157(9) -0.1684(10) 0.3293(9) 0.031(3) Uani 1 1 d . U
C6 C -0.0473(10) -0.2331(11) 0.3599(8) 0.047(4) Uani 1 1 d . U
H6A H -0.0618 -0.2592 0.3160 0.070 Uiso 1 1 calc GR .
H6B H -0.1134 -0.1921 0.3782 0.070 Uiso 1 1 calc GR .
H6C H -0.0065 -0.2890 0.4051 0.070 Uiso 1 1 calc GR .
C7 C 0.0422(9) -0.1191(10) 0.3819(9) 0.034(3) Uani 1 1 d . U
H7 H 0.0193 -0.1253 0.4349 0.041 Uiso 1 1 calc R .
C8 C 0.1017(8) -0.0612(10) 0.3574(8) 0.027(3) Uani 1 1 d . U
C9 C 0.1311(9) -0.0126(10) 0.4182(7) 0.030(3) Uani 1 1 d . U
H9A H 0.0728 0.0103 0.4517 0.045 Uiso 1 1 calc GR .
H9B H 0.1459 0.0446 0.3888 0.045 Uiso 1 1 calc GR .
H9C H 0.1933 -0.0619 0.4529 0.045 Uiso 1 1 calc GR .
C10 C 0.4045(9) -0.0921(9) 0.1926(7) 0.022(3) Uani 1 1 d . U
C11 C 0.3662(9) -0.0425(9) 0.1105(7) 0.025(3) Uani 1 1 d . U
H11 H 0.2998 0.0119 0.0995 0.030 Uiso 1 1 calc R .
C12 C 0.4223(9) -0.0707(9) 0.0459(8) 0.031(3) Uani 1 1 d . U
H12 H 0.3945 -0.0360 -0.0081 0.037 Uiso 1 1 calc R .
C13 C 0.5210(9) -0.1513(9) 0.0615(8) 0.028(3) Uani 1 1 d . U
H13 H 0.5595 -0.1713 0.0177 0.034 Uiso 1 1 calc R .
C14 C 0.5625(9) -0.2015(9) 0.1400(8) 0.027(3) Uani 1 1 d . U
H14 H 0.6290 -0.2557 0.1506 0.033 Uiso 1 1 calc R .
C15 C 0.5037(8) -0.1705(9) 0.2040(8) 0.027(3) Uani 1 1 d . U
H15 H 0.5329 -0.2046 0.2577 0.032 Uiso 1 1 calc R .
C16 C 0.3607(8) -0.1667(9) 0.3513(7) 0.020(3) Uani 1 1 d . U
C17 C 0.3451(8) -0.2439(8) 0.3259(7) 0.022(3) Uani 1 1 d . U
H17 H 0.3272 -0.2346 0.2703 0.027 Uiso 1 1 calc R .
C18 C 0.3555(8) -0.3327(9) 0.3800(7) 0.022(3) Uani 1 1 d . U
H18 H 0.3376 -0.3801 0.3620 0.026 Uiso 1 1 calc R .
C19 C 0.3921(9) -0.3535(10) 0.4610(8) 0.030(3) Uani 1 1 d . U
H19 H 0.4035 -0.4163 0.4969 0.036 Uiso 1 1 calc R .
C20 C 0.4119(9) -0.2792(9) 0.4884(8) 0.025(3) Uani 1 1 d . U
H20 H 0.4365 -0.2925 0.5431 0.030 Uiso 1 1 calc R .
C21 C 0.3952(8) -0.1852(9) 0.4348(7) 0.019(3) Uani 1 1 d . U
H21 H 0.4067 -0.1351 0.4539 0.022 Uiso 1 1 calc R .
C22 C 0.0711(8) 0.3682(9) 0.2523(8) 0.022(2) Uani 1 1 d . U
C23 C 0.0268(9) 0.4615(9) 0.1897(8) 0.022(3) Uani 1 1 d . U
C24 C 0.0704(9) 0.4735(9) 0.1069(7) 0.027(3) Uani 1 1 d . U
H24A H 0.0191 0.5316 0.0686 0.041 Uiso 1 1 calc GR .
H24B H 0.0845 0.4131 0.0876 0.041 Uiso 1 1 calc GR .
H24C H 0.1354 0.4834 0.1113 0.041 Uiso 1 1 calc GR .
C25 C -0.0601(9) 0.5442(10) 0.2045(8) 0.029(3) Uani 1 1 d . U
H25 H -0.0896 0.6039 0.1628 0.035 Uiso 1 1 calc R .
C26 C -0.1039(9) 0.5388(10) 0.2814(8) 0.031(3) Uani 1 1 d . U
C27 C -0.1978(9) 0.6290(10) 0.2969(9) 0.048(4) Uani 1 1 d . U
H27A H -0.2029 0.6901 0.2573 0.072 Uiso 1 1 calc GR .
H27B H -0.1877 0.6359 0.3516 0.072 Uiso 1 1 calc GR .
H27C H -0.2623 0.6183 0.2918 0.072 Uiso 1 1 calc GR .
C28 C -0.0595(9) 0.4485(10) 0.3414(8) 0.035(3) Uani 1 1 d . U
H28 H -0.0897 0.4426 0.3917 0.042 Uiso 1 1 calc R .
C29 C 0.0292(9) 0.3659(10) 0.3289(8) 0.030(3) Uani 1 1 d . U
C30 C 0.0713(10) 0.2707(10) 0.3997(8) 0.050(4) Uani 1 1 d . U
H30A H 0.0159 0.2461 0.4136 0.075 Uiso 1 1 calc GR .
H30B H 0.0935 0.2870 0.4468 0.075 Uiso 1 1 calc GR .
H30C H 0.1310 0.2189 0.3835 0.075 Uiso 1 1 calc GR .
C31 C 0.2787(8) 0.3378(9) 0.3484(8) 0.022(3) Uani 1 1 d . U
C32 C 0.2276(8) 0.4452(9) 0.3208(8) 0.025(3) Uani 1 1 d . U
H32 H 0.2067 0.4752 0.2650 0.030 Uiso 1 1 calc R .
C33 C 0.2087(10) 0.5052(10) 0.3749(9) 0.036(3) Uani 1 1 d . U
H33 H 0.1681 0.5750 0.3567 0.043 Uiso 1 1 calc R .
C34 C 0.2485(10) 0.4645(10) 0.4558(9) 0.038(3) Uani 1 1 d . U
H34 H 0.2396 0.5070 0.4913 0.046 Uiso 1 1 calc R .
C35 C 0.3017(10) 0.3608(10) 0.4842(8) 0.035(3) Uani 1 1 d . U
H35 H 0.3272 0.3321 0.5393 0.042 Uiso 1 1 calc R .
C36 C 0.3168(8) 0.2995(10) 0.4298(8) 0.024(3) Uani 1 1 d . U
H36 H 0.3543 0.2293 0.4492 0.029 Uiso 1 1 calc R .
C37 C 0.3550(9) 0.3227(9) 0.1945(8) 0.021(3) Uani 1 1 d . U
C38 C 0.3373(8) 0.3283(8) 0.1117(7) 0.025(3) Uani 1 1 d . U
H38 H 0.2843 0.3101 0.0948 0.030 Uiso 1 1 calc R .
C39 C 0.3980(9) 0.3608(9) 0.0546(8) 0.033(3) Uani 1 1 d . U
H39 H 0.3858 0.3635 -0.0007 0.039 Uiso 1 1 calc R .
C40 C 0.4754(10) 0.3890(10) 0.0769(9) 0.042(4) Uani 1 1 d . U
H40 H 0.5139 0.4129 0.0370 0.051 Uiso 1 1 calc R .
C41 C 0.4971(10) 0.3818(10) 0.1609(10) 0.044(4) Uani 1 1 d . U
H41 H 0.5520 0.3978 0.1773 0.053 Uiso 1 1 calc R .
C42 C 0.4345(9) 0.3502(9) 0.2191(8) 0.035(3) Uani 1 1 d . U
H42 H 0.4460 0.3475 0.2744 0.042 Uiso 1 1 calc R .
C43 C -0.1578(9) 0.3052(9) 0.2148(8) 0.024(3) Uani 1 1 d . U
C44 C -0.2083(9) 0.4075(10) 0.1650(8) 0.028(3) Uani 1 1 d . U
C45 C -0.1736(9) 0.4428(9) 0.0818(7) 0.033(3) Uani 1 1 d . U
H45A H -0.1000 0.4006 0.0789 0.050 Uiso 1 1 calc GR .
H45B H -0.1819 0.5126 0.0738 0.050 Uiso 1 1 calc GR .
H45C H -0.2168 0.4380 0.0396 0.050 Uiso 1 1 calc GR .
C46 C -0.2962(9) 0.4751(10) 0.1923(8) 0.026(3) Uani 1 1 d . U
H46 H -0.3345 0.5385 0.1567 0.031 Uiso 1 1 calc R .
C47 C -0.3302(10) 0.4531(10) 0.2700(8) 0.032(3) Uani 1 1 d . U
C48 C -0.4285(9) 0.5286(10) 0.2982(9) 0.049(4) Uani 1 1 d . U
H48A H -0.4474 0.5954 0.2621 0.074 Uiso 1 1 calc GR .
H48B H -0.4132 0.5305 0.3535 0.074 Uiso 1 1 calc GR .
H48C H -0.4867 0.5076 0.2969 0.074 Uiso 1 1 calc GR .
C49 C -0.2756(9) 0.3555(10) 0.3196(9) 0.036(3) Uani 1 1 d . U
H49 H -0.2977 0.3385 0.3719 0.043 Uiso 1 1 calc R .
C50 C -0.1909(10) 0.2839(10) 0.2948(8) 0.030(3) Uani 1 1 d . U
C51 C -0.1321(10) 0.1807(10) 0.3553(8) 0.043(4) Uani 1 1 d . U
H51A H -0.1771 0.1432 0.3641 0.064 Uiso 1 1 calc GR .
H51B H -0.1144 0.1910 0.4068 0.064 Uiso 1 1 calc GR .
H51C H -0.0678 0.1428 0.3330 0.064 Uiso 1 1 calc GR .
C52 C -0.1408(8) 0.0796(9) 0.1484(8) 0.023(3) Uani 1 1 d . U
C53 C -0.2008(9) 0.0774(11) 0.2159(9) 0.041(3) Uani 1 1 d . U
H53 H -0.2080 0.1226 0.2486 0.049 Uiso 1 1 calc R .
C54 C -0.2508(11) 0.0090(12) 0.2359(10) 0.055(4) Uani 1 1 d . U
H54 H -0.2882 0.0058 0.2828 0.066 Uiso 1 1 calc R .
C55 C -0.2429(10) -0.0559(11) 0.1823(9) 0.045(4) Uani 1 1 d . U
H55 H -0.2781 -0.0999 0.1929 0.054 Uiso 1 1 calc R .
C56 C -0.1842(10) -0.0538(10) 0.1158(9) 0.041(4) Uani 1 1 d . U
H56 H -0.1783 -0.0974 0.0819 0.050 Uiso 1 1 calc R .
C57 C -0.1321(9) 0.0146(10) 0.0980(9) 0.036(3) Uani 1 1 d . U
H57 H -0.0921 0.0158 0.0524 0.043 Uiso 1 1 calc R .
C58 C -0.1465(9) 0.2404(9) 0.0210(8) 0.026(3) Uani 1 1 d . U
C59 C -0.2544(9) 0.2657(10) 0.0087(8) 0.034(4) Uani 1 1 d . U
H59 H -0.2907 0.2433 0.0513 0.041 Uiso 1 1 calc R .
C60 C -0.3096(10) 0.3249(10) -0.0673(8) 0.034(3) Uani 1 1 d . U
H60 H -0.3822 0.3406 -0.0756 0.041 Uiso 1 1 calc R .
C61 C -0.2572(10) 0.3597(10) -0.1294(9) 0.039(4) Uani 1 1 d . U
H61 H -0.2949 0.4003 -0.1795 0.047 Uiso 1 1 calc R .
C62 C -0.1508(9) 0.3361(9) -0.1194(8) 0.034(3) Uani 1 1 d . U
H62 H -0.1163 0.3599 -0.1626 0.041 Uiso 1 1 calc R .
C63 C -0.0925(9) 0.2752(9) -0.0431(8) 0.029(3) Uani 1 1 d . U
H63 H -0.0196 0.2587 -0.0358 0.034 Uiso 1 1 calc R .
C64 C 0.5142(10) 0.1280(9) 0.3549(8) 0.034(2) Uani 1 1 d . U
C65 C 0.4698(10) 0.0861(9) 0.2007(8) 0.030(2) Uani 1 1 d . U
C66 C 0.5429(9) -0.0640(10) 0.3537(8) 0.031(2) Uani 1 1 d . U
C67 C 0.3516(9) 0.0620(9) 0.4248(7) 0.0233(13) Uani 1 1 d . U

loop_
_atom_site_aniso_label
_atom_site_aniso_U_11
_atom_site_aniso_U_22
_atom_site_aniso_U_33
_atom_site_aniso_U_23
_atom_site_aniso_U_13
_atom_site_aniso_U_12
U1 0.0213(3) 0.0164(3) 0.0257(3) -0.0038(2) 0.0006(2) -0.0068(2)
W1 0.0355(3) 0.0149(3) 0.0144(3) -0.0021(3) 0.0007(2) -0.0107(3)
Cl1 0.0395(19) 0.032(2) 0.025(2) -0.0097(17) 0.0025(15) -0.0133(16)
P1 0.0265(17) 0.0132(18) 0.0151(19) -0.0038(14) 0.0006(14) -0.0063(14)
P2 0.0283(17) 0.0151(18) 0.0125(18) 0.0006(14) -0.0023(14) -0.0128(14)
P3 0.0265(18) 0.026(2) 0.025(2) -0.0042(16) 0.0013(15) -0.0094(15)
O1 0.051(5) 0.028(4) 0.033(5) -0.005(4) -0.012(4) -0.018(4)
O2 0.050(5) 0.026(4) 0.018(4) -0.007(4) 0.006(4) -0.007(4)
O3 0.044(5) 0.023(4) 0.033(5) -0.004(4) -0.005(4) -0.009(3)
O4 0.056(3) 0.018(3) 0.019(3) -0.004(3) 0.006(3) -0.012(3)
N1 0.021(4) 0.025(4) 0.013(5) -0.004(4) 0.004(3) -0.005(3)
N2 0.031(4) 0.022(5) 0.018(5) -0.006(4) -0.001(3) -0.011(3)
N3 0.024(4) 0.026(5) 0.028(5) -0.011(4) 0.001(3) -0.007(4)
C1 0.018(5) 0.018(6) 0.025(5) -0.003(4) 0.003(4) 0.000(4)
C2 0.022(6) 0.018(6) 0.021(5) 0.000(4) 0.004(4) 0.000(5)
C3 0.040(7) 0.026(8) 0.029(6) -0.007(5) 0.006(5) -0.012(6)
C4 0.029(6) 0.025(7) 0.032(6) -0.006(5) 0.006(5) -0.009(5)
C5 0.026(6) 0.034(7) 0.033(6) -0.006(5) 0.005(5) -0.012(6)
C6 0.050(8) 0.071(10) 0.037(9) -0.008(7) 0.004(7) -0.045(8)
C7 0.029(7) 0.040(7) 0.031(6) -0.004(5) 0.005(5) -0.016(6)
C8 0.028(6) 0.029(7) 0.021(5) -0.002(4) 0.003(4) -0.010(5)
C9 0.032(7) 0.044(8) 0.016(6) -0.007(6) 0.007(5) -0.018(6)
C10 0.026(5) 0.022(6) 0.016(4) -0.006(4) 0.001(3) -0.007(4)
C11 0.033(6) 0.017(6) 0.016(5) -0.004(4) 0.000(4) -0.001(5)
C12 0.046(6) 0.023(7) 0.020(6) -0.010(5) 0.004(4) -0.007(5)
C13 0.044(6) 0.013(6) 0.027(6) -0.009(4) 0.009(4) -0.009(5)
C14 0.024(6) 0.027(7) 0.028(6) -0.008(5) 0.008(4) -0.007(5)
C15 0.028(5) 0.023(6) 0.025(6) -0.006(5) 0.004(4) -0.005(4)
C16 0.031(6) 0.017(5) 0.014(5) -0.007(3) 0.007(4) -0.011(4)
C17 0.033(7) 0.015(5) 0.017(6) -0.011(4) 0.007(5) -0.002(5)
C18 0.023(6) 0.015(5) 0.024(5) -0.006(4) 0.002(5) -0.003(5)
C19 0.048(8) 0.021(6) 0.022(6) 0.000(4) -0.001(5) -0.017(6)
C20 0.039(7) 0.025(6) 0.016(6) 0.000(4) 0.006(5) -0.020(5)
C21 0.025(6) 0.020(6) 0.014(5) -0.004(4) 0.006(4) -0.013(5)
C22 0.022(5) 0.025(5) 0.022(5) -0.006(4) -0.005(4) -0.011(4)
C23 0.027(5) 0.022(5) 0.021(5) -0.007(4) -0.007(4) -0.012(4)
C24 0.028(6) 0.029(8) 0.021(6) -0.006(5) -0.008(5) -0.006(6)
C25 0.031(6) 0.023(6) 0.027(6) -0.003(5) -0.005(4) -0.006(4)
C26 0.027(6) 0.043(6) 0.030(6) -0.017(4) -0.005(4) -0.017(4)
C27 0.040(7) 0.056(8) 0.043(9) -0.024(7) 0.003(6) -0.007(6)
C28 0.040(6) 0.043(6) 0.025(6) -0.016(4) 0.002(5) -0.015(5)
C29 0.036(6) 0.036(6) 0.027(5) -0.013(4) 0.001(4) -0.020(4)
C30 0.061(9) 0.045(7) 0.032(7) -0.008(6) 0.021(6) -0.011(6)
C31 0.026(6) 0.018(5) 0.025(5) -0.007(4) -0.001(4) -0.011(4)
C32 0.023(6) 0.018(5) 0.033(6) -0.004(4) 0.003(5) -0.009(4)
C33 0.048(8) 0.021(6) 0.039(6) -0.007(5) 0.004(5) -0.013(5)
C34 0.048(8) 0.033(6) 0.036(6) -0.012(5) 0.013(5) -0.018(5)
C35 0.053(8) 0.029(6) 0.025(6) -0.008(5) 0.001(5) -0.017(5)
C36 0.023(6) 0.022(6) 0.027(5) -0.005(4) -0.004(4) -0.009(5)
C37 0.027(5) 0.012(6) 0.022(5) 0.002(4) -0.002(4) -0.008(5)
C38 0.015(5) 0.023(7) 0.024(5) -0.001(4) 0.000(4) 0.002(5)
C39 0.028(6) 0.030(8) 0.032(6) -0.004(5) 0.009(5) -0.006(6)
C40 0.030(7) 0.039(9) 0.052(7) -0.005(6) 0.006(5) -0.012(6)
C41 0.046(7) 0.039(9) 0.052(7) -0.005(6) 0.006(5) -0.027(7)
C42 0.042(7) 0.032(8) 0.036(6) 0.001(5) -0.007(5) -0.025(6)
C43 0.026(5) 0.025(5) 0.028(5) -0.013(4) 0.003(4) -0.015(4)
C44 0.031(6) 0.026(5) 0.028(6) -0.009(4) 0.007(4) -0.011(4)
C45 0.039(7) 0.037(8) 0.027(6) -0.010(5) 0.007(5) -0.017(6)
C46 0.026(6) 0.027(6) 0.028(6) -0.010(5) 0.005(4) -0.012(5)
C47 0.038(6) 0.032(6) 0.030(6) -0.014(5) 0.013(5) -0.015(5)
C48 0.047(7) 0.047(8) 0.047(9) -0.019(7) 0.020(6) -0.007(6)
C49 0.042(6) 0.034(6) 0.034(7) -0.011(5) 0.015(5) -0.016(5)
C50 0.035(6) 0.034(6) 0.027(5) -0.010(4) 0.003(4) -0.017(4)
C51 0.049(8) 0.036(7) 0.034(8) -0.005(6) 0.000(6) -0.009(6)
C52 0.015(5) 0.015(5) 0.035(6) -0.004(4) -0.001(4) -0.001(4)
C53 0.035(7) 0.044(8) 0.046(7) -0.013(6) 0.015(6) -0.019(6)
C54 0.054(9) 0.065(9) 0.062(9) -0.019(7) 0.019(7) -0.040(8)
C55 0.042(8) 0.041(8) 0.048(8) -0.004(6) -0.007(6) -0.016(7)
C56 0.046(8) 0.033(7) 0.052(8) -0.015(6) -0.002(6) -0.021(6)
C57 0.036(7) 0.022(6) 0.045(7) -0.010(5) -0.001(5) -0.007(5)
C58 0.026(5) 0.021(6) 0.028(5) -0.011(4) 0.003(4) -0.003(4)
C59 0.021(5) 0.047(9) 0.027(6) -0.008(6) 0.000(4) -0.006(5)
C60 0.028(6) 0.033(8) 0.036(6) -0.015(5) -0.007(4) -0.003(5)
C61 0.036(6) 0.039(9) 0.033(7) -0.006(6) -0.012(5) -0.006(5)
C62 0.039(6) 0.027(8) 0.031(6) -0.005(5) -0.010(4) -0.010(5)
C63 0.025(6) 0.035(8) 0.022(5) -0.005(5) -0.003(4) -0.009(5)
C64 0.048(5) 0.026(5) 0.029(5) -0.003(4) -0.011(4) -0.018(4)
C65 0.049(5) 0.021(5) 0.017(4) -0.008(4) 0.004(4) -0.009(4)
C66 0.042(5) 0.022(4) 0.027(5) -0.003(4) -0.003(4) -0.011(3)
C67 0.0408(19) 0.0141(19) 0.0160(19) -0.0041(18) 0.0014(18) -0.0117(17)

loop_
_atom_type_symbol
_atom_type_description
_atom_type_scat_dispersion_real
_atom_type_scat_dispersion_imag
_atom_type_scat_source
C C 0.0033 0.0016 'International Tables Vol C Tables 4.2.6.8 and 6.1.1.4'
H H 0.0000 0.0000 'International Tables Vol C Tables 4.2.6.8 and 6.1.1.4'
Cl Cl 0.1484 0.1585 'International Tables Vol C Tables 4.2.6.8 and 6.1.1.4'
N N 0.0061 0.0033 'International Tables Vol C Tables 4.2.6.8 and 6.1.1.4'
O O 0.0106 0.0060 'International Tables Vol C Tables 4.2.6.8 and 6.1.1.4'
P P 0.1023 0.0942 'International Tables Vol C Tables 4.2.6.8 and 6.1.1.4'
U U -9.6767 9.6646 'International Tables Vol C Tables 4.2.6.8 and 6.1.1.4'
W W -0.8490 6.8722 'International Tables Vol C Tables 4.2.6.8 and 6.1.1.4'

loop_
_exptl_crystal_face_index_h
_exptl_crystal_face_index_k
_exptl_crystal_face_index_l
_exptl_crystal_face_perp_dist
-9 -5 -21 0.0171
9 5 21 0.0171
3 13 21 0.0451
16 14 -6 0.0558
18 2 -5 0.0709
-10 -19 -13 0.0301
-17 -6 -11 0.0309
-17 -16 -6 0.0213
-19 -6 6 0.0315
6 9 -18 0.0358
11 -10 -8 0.0737
-1 -12 -22 0.0353

loop_
_geom_angle_atom_site_label_1
_geom_angle_atom_site_label_2
_geom_angle_atom_site_label_3
_geom_angle
Cl1 U1 P3 83.44(10)
Cl1 U1 C22 104.1(3)
P3 U1 C22 117.8(2)
N1 U1 Cl1 105.9(3)
N1 U1 P3 95.9(3)
N1 U1 N3 114.1(3)
N1 U1 C22 136.9(3)
N2 U1 Cl1 95.7(3)
N2 U1 P3 143.9(2)
N2 U1 N1 118.8(3)
N2 U1 N3 113.8(4)
N2 U1 C22 27.4(3)
N3 U1 Cl1 105.5(3)
N3 U1 P3 34.7(3)
N3 U1 C22 86.3(3)
P2 W1 P1 112.23(10)
C64 W1 P1 165.7(4)
C64 W1 P2 81.9(3)
C64 W1 C65 91.4(5)
C64 W1 C66 84.1(5)
C65 W1 P1 86.6(4)
C65 W1 P2 88.0(3)
C66 W1 P1 81.7(4)
C66 W1 P2 165.5(3)
C66 W1 C65 88.7(5)
C67 W1 P1 90.8(4)
C67 W1 P2 88.5(3)
C67 W1 C64 92.2(5)
C67 W1 C65 174.6(5)
C67 W1 C66 95.6(5)
N1 P1 W1 118.5(4)
N1 P1 C10 108.8(5)
N1 P1 C16 103.5(5)
C10 P1 W1 108.8(4)
C10 P1 C16 97.6(5)
C16 P1 W1 117.4(4)
N2 P2 W1 117.1(4)
N2 P2 C31 103.5(5)
N2 P2 C37 109.4(5)
C31 P2 W1 119.0(4)
C37 P2 W1 108.2(4)
C37 P2 C31 97.7(6)
N3 P3 U1 51.0(3)
N3 P3 C52 114.1(6)
N3 P3 C58 113.6(5)
C52 P3 U1 133.4(4)
C52 P3 C58 97.4(5)
C58 P3 U1 129.2(4)
P1 N1 U1 120.2(5)
C1 N1 U1 114.2(6)
C1 N1 P1 124.5(7)
P2 N2 U1 124.3(5)
C22 N2 U1 106.0(7)
C22 N2 P2 128.2(8)
P3 N3 U1 94.3(4)
C43 N3 U1 135.0(8)
C43 N3 P3 130.1(8)
N1 C1 C2 121.2(11)
C8 C1 N1 119.9(12)
C8 C1 C2 118.4(12)
C1 C2 C3 120.0(12)
C4 C2 C1 118.0(12)
C4 C2 C3 122.1(13)
C2 C4 C5 124.5(14)
C4 C5 C6 123.1(13)
C4 C5 C7 117.3(13)
C7 C5 C6 119.6(13)
C8 C7 C5 121.7(13)
C1 C8 C9 120.8(12)
C7 C8 C1 119.9(13)
C7 C8 C9 119.2(12)
C11 C10 P1 121.3(9)
C15 C10 P1 122.7(9)
C15 C10 C11 115.4(12)
C12 C11 C10 122.6(11)
C11 C12 C13 119.1(12)
C14 C13 C12 120.7(13)
C13 C14 C15 118.5(12)
C10 C15 C14 123.6(12)
C17 C16 P1 120.7(9)
C17 C16 C21 118.2(11)
C21 C16 P1 121.1(9)
C18 C17 C16 121.7(12)
C17 C18 C19 120.8(13)
C18 C19 C20 119.0(12)
C19 C20 C21 120.8(12)
C20 C21 C16 119.3(12)
N2 C22 U1 46.6(5)
N2 C22 C23 121.3(12)
C23 C22 U1 116.3(8)
C29 C22 U1 111.9(9)
C29 C22 N2 120.3(11)
C29 C22 C23 117.7(12)
C22 C23 C24 121.7(11)
C25 C23 C22 120.2(12)
C25 C23 C24 118.1(11)
C23 C25 C26 121.1(12)
C25 C26 C27 120.7(12)
C28 C26 C25 118.0(12)
C28 C26 C27 121.3(13)
C26 C28 C29 121.9(14)
C22 C29 C28 120.9(13)
C22 C29 C30 121.8(12)
C28 C29 C30 117.1(12)
C32 C31 P2 119.8(9)
C36 C31 P2 123.6(10)
C36 C31 C32 116.5(12)
C33 C32 C31 120.7(12)
C32 C33 C34 121.0(13)
C35 C34 C33 119.6(14)
C34 C35 C36 119.2(13)
C31 C36 C35 122.7(12)
C38 C37 P2 121.2(9)
C38 C37 C42 119.6(12)
C42 C37 P2 118.3(9)
C39 C38 C37 120.0(12)
C40 C39 C38 121.6(14)
C39 C40 C41 119.7(14)
C42 C41 C40 118.8(13)
C37 C42 C41 120.2(13)
C44 C43 N3 121.1(12)
C50 C43 N3 121.1(11)
C50 C43 C44 117.5(12)
C43 C44 C45 122.9(11)
C46 C44 C43 118.6(12)
C46 C44 C45 118.4(11)
C44 C46 C47 123.1(12)
C46 C47 C48 122.0(12)
C46 C47 C49 117.0(12)
C49 C47 C48 120.8(13)
C50 C49 C47 122.6(13)
C43 C50 C51 120.7(12)
C49 C50 C43 120.4(12)
C49 C50 C51 118.9(13)
C53 C52 P3 124.9(11)
C53 C52 C57 119.6(13)
C57 C52 P3 115.5(10)
C52 C53 C54 121.5(15)
C53 C54 C55 118.1(15)
C56 C55 C54 120.5(15)
C55 C56 C57 120.2(15)
C52 C57 C56 120.0(14)
C59 C58 P3 122.9(10)
C59 C58 C63 119.6(12)
C63 C58 P3 117.4(9)
C58 C59 C60 120.3(13)
C61 C60 C59 120.0(12)
C62 C61 C60 121.2(13)
C61 C62 C63 120.1(13)
C58 C63 C62 118.8(11)
O1 C64 W1 171.5(12)
O2 C65 W1 177.4(12)
O3 C66 W1 175.8(11)
O4 C67 W1 176.8(10)

loop_
_geom_bond_atom_site_label_1
_geom_bond_atom_site_label_2
_geom_bond_distance
U1 Cl1 2.606(3)
U1 P3 2.911(3)
U1 N1 2.267(9)
U1 N2 2.243(10)
U1 N3 2.270(9)
U1 C22 2.970(12)
W1 P1 2.528(3)
W1 P2 2.521(3)
W1 C64 2.004(13)
W1 C65 2.065(13)
W1 C66 2.015(12)
W1 C67 1.986(12)
P1 N1 1.706(9)
P1 C10 1.832(12)
P1 C16 1.853(12)
P2 N2 1.701(9)
P2 C31 1.851(13)
P2 C37 1.846(12)
P3 N3 1.663(11)
P3 C52 1.826(12)
P3 C58 1.847(12)
O1 C64 1.146(13)
O2 C65 1.122(14)
O3 C66 1.123(13)
O4 C67 1.174(13)
N1 C1 1.439(14)
N2 C22 1.423(14)
N3 C43 1.441(14)
C1 C2 1.452(17)
C1 C8 1.405(16)
C2 C3 1.478(16)
C2 C4 1.347(16)
C4 C5 1.380(17)
C5 C6 1.513(16)
C5 C7 1.393(17)
C7 C8 1.380(16)
C8 C9 1.509(16)
C10 C11 1.395(15)
C10 C15 1.372(14)
C11 C12 1.363(16)
C12 C13 1.380(15)
C13 C14 1.355(15)
C14 C15 1.380(15)
C16 C17 1.386(15)
C16 C21 1.411(15)
C17 C18 1.358(15)
C18 C19 1.375(15)
C19 C20 1.391(16)
C20 C21 1.392(14)
C22 C23 1.427(15)
C22 C29 1.393(17)
C23 C24 1.497(16)
C23 C25 1.395(16)
C25 C26 1.407(17)
C26 C27 1.512(16)
C26 C28 1.378(17)
C28 C29 1.394(16)
C29 C30 1.518(17)
C31 C32 1.412(15)
C31 C36 1.370(15)
C32 C33 1.358(16)
C33 C34 1.371(17)
C34 C35 1.370(16)
C35 C36 1.382(16)
C37 C38 1.388(16)
C37 C42 1.394(15)
C38 C39 1.374(16)
C39 C40 1.361(17)
C40 C41 1.412(19)
C41 C42 1.399(16)
C43 C44 1.432(16)
C43 C50 1.409(17)
C44 C45 1.501(16)
C44 C46 1.376(16)
C46 C47 1.380(17)
C47 C48 1.519(16)
C47 C49 1.388(17)
C49 C50 1.361(16)
C50 C51 1.524(16)
C52 C53 1.383(17)
C52 C57 1.385(17)
C53 C54 1.397(18)
C54 C55 1.425(19)
C55 C56 1.360(18)
C56 C57 1.417(17)
C58 C59 1.376(14)
C58 C63 1.400(16)
C59 C60 1.394(16)
C60 C61 1.363(17)
C61 C62 1.357(15)
C62 C63 1.416(15)

loop_
_exptl_oxdiff_crystal_face_indexfrac_h
_exptl_oxdiff_crystal_face_indexfrac_k
_exptl_oxdiff_crystal_face_indexfrac_l
_exptl_oxdiff_crystal_face_x
_exptl_oxdiff_crystal_face_y
_exptl_oxdiff_crystal_face_z
-9.0001 -5.0000 -20.9999 -0.2234 -0.9387 -0.3026
9.0001 5.0000 20.9999 0.2234 0.9387 0.3026
3.0001 12.9999 21.0000 0.2088 0.9052 -0.3448
16.0000 14.0000 -6.0000 0.9797 -0.1436 -0.0191
18.0000 2.0001 -5.0001 0.7423 -0.0953 0.6535
-10.0001 -18.9999 -13.0000 -0.6909 -0.6172 0.3857
-17.0001 -6.0000 -10.9999 -0.6379 -0.5706 -0.5319
-17.0001 -16.0000 -5.9999 -0.9388 -0.3664 -0.0142
-19.0000 -6.0001 6.0001 -0.8877 0.1289 -0.4973
6.0000 9.0000 -18.0000 0.6261 -0.7116 -0.3008
11.0000 -9.9999 -8.0000 0.2268 -0.2712 0.9047
-1.0001 -11.9999 -22.0000 -0.1024 -0.9340 0.3768
